data_7711089
loop_
_publ_author_name
'Wang, Wen-Min'
'Xin, Xiao-Yan'
'Qiao, Na'
'Wu, Zhi-Lei'
'Li, Ling'
'Zou, Ji-Yong'

_publ_section_title
;
 Self-assembly of octanuclear Ln(iii)-based clusters: their large
 magnetocaloric effects and highly efficient conversion of CO2
;
_journal_name_full 'Dalton Transactions'
_journal_paper_doi 10.1039/D2DT01892F
_journal_year 2022
_chemical_formula_moiety 'C72 H94 Gd8 N6 O32'
_chemical_formula_sum 'C72 H94 Gd8 N6 O32'
_chemical_formula_weight 2813.53
_space_group_crystal_system triclinic
_space_group_IT_number 2
_space_group_name_Hall '-P 1'
_space_group_name_H-M_alt 'P -1'
_atom_sites_solution_hydrogens geom
_atom_sites_solution_primary iterative
_audit_creation_date 2018-12-14
_audit_creation_method
;
Olex2 1.2
(compiled 2018.05.29 svn.r3508 for OlexSys, GUI svn.r5506)
;
_audit_update_record
;
2022-07-27 deposited with the CCDC.	2022-08-17 downloaded from the CCDC.
;
_cell_angle_alpha 101.989(3)
_cell_angle_beta 103.363(2)
_cell_angle_gamma 115.054(2)
_cell_formula_units_Z 1
_cell_length_a 12.9380(6)
_cell_length_b 14.4685(7)
_cell_length_c 14.6297(8)
_cell_measurement_reflns_used 9920
_cell_measurement_temperature 150(2)
_cell_measurement_theta_max 26.39
_cell_measurement_theta_min 2.61
_cell_volume 2264.0(2)
_computing_cell_refinement 'SAINT v8.37A (Bruker, 2015)'
_computing_data_collection 'SAINT v8.37A (Bruker, 2015)'
_computing_data_reduction 'SAINT v8.37A (Bruker, 2015)'
_computing_molecular_graphics 'Olex2 (Dolomanov et al., 2009)'
_computing_publication_material 'Olex2 (Dolomanov et al., 2009)'
_computing_structure_refinement 'XL (Sheldrick, 2008)'
_computing_structure_solution
;
Superflip (Palatinus & Chapuis, 2007;Palatinus & van der Lee, 2008;
Palatinus et al., 2012)
;
_diffrn_ambient_temperature 149.99
_diffrn_measured_fraction_theta_full 0.997
_diffrn_measured_fraction_theta_max 0.997
_diffrn_measurement_device_type 'Bruker APEX-II CCD'
_diffrn_measurement_method '\f and \w scans'
_diffrn_radiation_type MoK\a
_diffrn_radiation_wavelength 0.71073
_diffrn_reflns_av_R_equivalents 0.0760
_diffrn_reflns_av_unetI/netI 0.0565
_diffrn_reflns_Laue_measured_fraction_full 0.997
_diffrn_reflns_Laue_measured_fraction_max 0.997
_diffrn_reflns_limit_h_max 15
_diffrn_reflns_limit_h_min -15
_diffrn_reflns_limit_k_max 17
_diffrn_reflns_limit_k_min -17
_diffrn_reflns_limit_l_max 18
_diffrn_reflns_limit_l_min -18
_diffrn_reflns_number 42076
_diffrn_reflns_point_group_measured_fraction_full 0.997
_diffrn_reflns_point_group_measured_fraction_max 0.997
_diffrn_reflns_theta_full 25.242
_diffrn_reflns_theta_max 26.022
_diffrn_reflns_theta_min 2.278
_diffrn_standards_number 0
_exptl_absorpt_coefficient_mu 5.850
_exptl_absorpt_correction_T_max 0.7454
_exptl_absorpt_correction_T_min 0.5478
_exptl_absorpt_correction_type multi-scan
_exptl_absorpt_process_details
;
SADABS-2016/2 (Bruker,2016/2) was used for absorption correction.
wR2(int) was 0.0950 before and 0.0629 after correction.
The Ratio of minimum to maximum transmission is 0.7349.
The \l/2 correction factor is Not present.
;
_exptl_crystal_colour colorless
_exptl_crystal_density_diffrn 2.064
_exptl_crystal_description block
_exptl_crystal_F_000 1336
_exptl_crystal_size_max 0.29
_exptl_crystal_size_mid 0.21
_exptl_crystal_size_min 0.13
_refine_diff_density_max 1.467
_refine_diff_density_min -1.416
_refine_diff_density_rms 0.199
_refine_ls_extinction_method none
_refine_ls_goodness_of_fit_ref 1.026
_refine_ls_hydrogen_treatment constr
_refine_ls_matrix_type full
_refine_ls_number_parameters 542
_refine_ls_number_reflns 8878
_refine_ls_number_restraints 0
_refine_ls_restrained_S_all 1.026
_refine_ls_R_factor_all 0.0609
_refine_ls_R_factor_gt 0.0356
_refine_ls_shift/su_max 0.002
_refine_ls_shift/su_mean 0.000
_refine_ls_structure_factor_coef Fsqd
_refine_ls_weighting_details 'w=1/[\s^2^(Fo^2^)+(0.0270P)^2^+5.0993P] where P=(Fo^2^+2Fc^2^)/3'
_refine_ls_weighting_scheme calc
_refine_ls_wR_factor_gt 0.0675
_refine_ls_wR_factor_ref 0.0753
_reflns_Friedel_coverage 0.000
_reflns_number_gt 6697
_reflns_number_total 8878
_reflns_threshold_expression 'I > 2\s(I)'
_cod_data_source_file d2dt01892f2.cif
_cod_data_source_block 1
_cod_database_code 7711089
_shelx_shelxl_version_number 2016/6
_shelx_space_group_comment
;
The symmetry employed for this shelxl refinement is uniquely defined
by the following loop, which should always be used as a source of
symmetry information in preference to the above space-group names.
They are only intended as comments.
;
_shelx_estimated_absorpt_t_max 0.517
_shelx_estimated_absorpt_t_min 0.282
_olex2_refinement_description
;
1. Fixed Uiso
 At 1.2 times of:
  All C(H) groups, All C(H,H) groups
 At 1.5 times of:
  All C(H,H,H) groups
2.a Secondary CH2 refined with riding coordinates:
 C35(H35A,H35B), C12(H12A,H12B), C33(H33A,H33B)
2.b Aromatic/amide H refined with riding coordinates:
 C9(H9), C3(H3), C4(H4), C7(H7), C1(H1), C30(H30), C2(H2), C10(H10), C15(H15),
 C25(H25), C20(H20)
2.c Idealised Me refined as rotating group:
 C36(H36A,H36B,H36C), C32(H32A,H32B,H32C), C13(H13A,H13B,H13C), C28(H28A,H28B,
 H28C), C34(H34A,H34B,H34C), C18(H18A,H18B,H18C), C17(H17A,H17B,H17C), C22(H22A,
 H22B,H22C), C23(H23A,H23B,H23C), C27(H27A,H27B,H27C)
;
_olex2_submission_special_instructions 'No special instructions were received'

loop_
_space_group_symop_operation_xyz
'x, y, z'
'-x, -y, -z'

loop_
_atom_site_label
_atom_site_type_symbol
_atom_site_fract_x
_atom_site_fract_y
_atom_site_fract_z
_atom_site_U_iso_or_equiv
_atom_site_adp_type
_atom_site_occupancy
_atom_site_site_symmetry_order
_atom_site_calc_flag
_atom_site_refinement_flags_posn
_atom_site_refinement_flags_adp
_atom_site_refinement_flags_occupancy
_atom_site_disorder_assembly
_atom_site_disorder_group
Gd4 Gd 0.79381(3) -0.09758(3) 0.34127(2) 0.01517(8) Uani 1 1 d . . . . .
Gd2 Gd 1.00569(3) 0.18651(3) 0.51208(2) 0.01549(8) Uani 1 1 d . . . . .
Gd1 Gd 0.88375(3) -0.03308(3) 0.63871(2) 0.01533(8) Uani 1 1 d . . . . .
Gd3 Gd 0.90627(3) 0.12069(3) 0.24488(2) 0.01706(8) Uani 1 1 d . . . . .
O16 O 1.0418(4) -0.0567(4) 0.6270(3) 0.0183(10) Uani 1 1 d . . . . .
O15 O 0.8234(4) -0.1594(4) 0.4770(3) 0.0191(10) Uani 1 1 d . . . . .
O3 O 0.8154(4) 0.0321(4) 0.4879(3) 0.0202(10) Uani 1 1 d . . . . .
O13 O 0.9419(4) 0.2445(4) 0.3890(3) 0.0213(10) Uani 1 1 d . . . . .
O12 O 0.7303(4) -0.0121(4) 0.2448(3) 0.0231(11) Uani 1 1 d . . . . .
O9 O 0.7223(4) -0.2264(4) 0.1858(3) 0.0316(12) Uani 1 1 d . . . . .
O5 O 1.1797(4) 0.3536(4) 0.5998(3) 0.0296(12) Uani 1 1 d . . . . .
O7 O 1.0061(4) 0.2415(4) 0.1684(3) 0.0300(12) Uani 1 1 d . . . . .
O8 O 0.5961(4) -0.2272(4) 0.3183(3) 0.0315(12) Uani 1 1 d . . . . .
O10 O 0.6815(4) -0.1344(4) 0.6187(3) 0.0267(11) Uani 1 1 d . . . . .
O11 O 0.8523(4) -0.2059(4) 0.6596(3) 0.0227(11) Uani 1 1 d . . . . .
O2 O 0.7744(4) 0.0882(4) 0.6461(3) 0.0232(11) Uani 1 1 d . . . . .
N3 N 0.9010(5) 0.0962(5) 0.8108(4) 0.0238(13) Uani 1 1 d . . . . .
O4 O 0.9473(4) 0.2897(4) 0.6083(3) 0.0266(11) Uani 1 1 d . . . . .
O6 O 0.7720(4) 0.1743(4) 0.1685(3) 0.0300(12) Uani 1 1 d . . . . .
C6 C 1.0358(6) 0.0559(6) 0.8852(5) 0.0214(15) Uani 1 1 d . . . . .
O14 O 1.0447(4) 0.1375(4) 0.6574(3) 0.0199(10) Uani 1 1 d . . . . .
N2 N 0.9829(5) 0.1139(5) 0.9023(4) 0.0257(14) Uani 1 1 d . . . . .
N1 N 1.1868(5) 0.0082(5) 0.9469(4) 0.0257(14) Uani 1 1 d . . . . .
C9 C 0.6614(6) 0.1531(6) 0.6999(5) 0.0299(17) Uani 1 1 d . . . . .
H9 H 0.629053 0.182803 0.742056 0.036 Uiso 1 1 calc R . . . .
C16 C 1.2107(7) 0.4364(6) 0.6754(5) 0.0295(17) Uani 1 1 d . . . . .
C3 C 1.2622(7) 0.1454(6) 1.1428(5) 0.0303(18) Uani 1 1 d . . . . .
H3 H 1.288862 0.192747 1.209261 0.036 Uiso 1 1 calc R . . . .
C35 C 0.9332(7) 0.3404(6) 0.3997(5) 0.0264(16) Uani 1 1 d . . . . .
H35A H 0.946786 0.365361 0.343329 0.032 Uiso 1 1 calc R . . . .
H35B H 0.997873 0.398405 0.462643 0.032 Uiso 1 1 calc R . . . .
C4 C 1.1667(7) 0.1354(6) 1.0669(5) 0.0300(17) Uani 1 1 d . . . . .
H4 H 1.125198 0.174268 1.080468 0.036 Uiso 1 1 calc R . . . .
C8 C 0.7517(6) 0.1300(6) 0.7287(5) 0.0245(16) Uani 1 1 d . . . . .
C14 C 1.0022(7) 0.3815(6) 0.6757(5) 0.0325(18) Uani 1 1 d . . . . .
C12 C 0.7094(6) 0.0434(6) 0.4700(5) 0.0281(17) Uani 1 1 d . . . . .
H12A H 0.636401 -0.028221 0.428384 0.034 Uiso 1 1 calc R . . . .
H12B H 0.715334 0.093622 0.432162 0.034 Uiso 1 1 calc R . . . .
C26 C 0.6189(8) -0.3050(7) 0.1264(5) 0.042(2) Uani 1 1 d . . . . .
C7 C 0.8314(6) 0.1371(6) 0.8194(5) 0.0272(17) Uani 1 1 d . . . . .
H7 H 0.832704 0.170571 0.883071 0.033 Uiso 1 1 calc R . . . .
C1 C 1.2778(7) 0.0186(6) 1.0224(5) 0.0300(18) Uani 1 1 d . . . . .
H1 H 1.316965 -0.022168 1.007763 0.036 Uiso 1 1 calc R . . . .
C11 C 0.6942(6) 0.0853(6) 0.5634(5) 0.0233(16) Uani 1 1 d . . . . .
O1 O 1.0100(4) -0.0116(4) 0.7987(3) 0.0241(11) Uani 1 1 d . . . . .
C31 C 0.7553(6) -0.3002(6) 0.6230(5) 0.0246(16) Uani 1 1 d . . . . .
C29 C 0.6052(6) -0.2336(6) 0.5946(5) 0.0273(17) Uani 1 1 d . . . . .
C5 C 1.1336(6) 0.0672(6) 0.9706(5) 0.0216(15) Uani 1 1 d . . . . .
C30 C 0.6366(6) -0.3163(6) 0.5895(5) 0.0277(16) Uani 1 1 d . . . . .
H30 H 0.571330 -0.389385 0.560910 0.033 Uiso 1 1 calc R . . . .
C2 C 1.3173(7) 0.0854(7) 1.1199(6) 0.036(2) Uani 1 1 d . . . . .
H2 H 1.381898 0.089934 1.170752 0.044 Uiso 1 1 calc R . . . .
C33 C 0.6077(6) -0.0638(6) 0.1760(5) 0.0303(18) Uani 1 1 d . . . . .
H33A H 0.561749 -0.137763 0.178016 0.036 Uiso 1 1 calc R . . . .
H33B H 0.608443 -0.071522 0.107403 0.036 Uiso 1 1 calc R . . . .
C10 C 0.6239(6) 0.1239(6) 0.5933(5) 0.0310(18) Uani 1 1 d . . . . .
H10 H 0.561237 0.130304 0.551220 0.037 Uiso 1 1 calc R . . . .
C36 C 0.8101(7) 0.3214(7) 0.4017(6) 0.039(2) Uani 1 1 d . . . . .
H36A H 0.746275 0.267506 0.337693 0.059 Uiso 1 1 calc GR . . . .
H36B H 0.808518 0.389895 0.412462 0.059 Uiso 1 1 calc GR . . . .
H36C H 0.795283 0.294501 0.456197 0.059 Uiso 1 1 calc GR . . . .
C32 C 0.7729(7) -0.3979(6) 0.6170(6) 0.0341(18) Uani 1 1 d . . . . .
H32A H 0.814822 -0.404435 0.570161 0.051 Uiso 1 1 calc GR . . . .
H32B H 0.693031 -0.463807 0.593480 0.051 Uiso 1 1 calc GR . . . .
H32C H 0.822342 -0.388834 0.683499 0.051 Uiso 1 1 calc GR . . . .
C21 C 0.9805(7) 0.2941(7) 0.1150(5) 0.0328(19) Uani 1 1 d . . . . .
C13 C 0.9218(8) 0.4161(7) 0.7170(7) 0.053(3) Uani 1 1 d . . . . .
H13A H 0.866255 0.422350 0.663568 0.079 Uiso 1 1 calc GR . . . .
H13B H 0.973251 0.486630 0.771417 0.079 Uiso 1 1 calc GR . . . .
H13C H 0.874047 0.361699 0.742638 0.079 Uiso 1 1 calc GR . . . .
C28 C 0.4745(7) -0.2630(7) 0.5726(6) 0.044(2) Uani 1 1 d . . . . .
H28A H 0.467537 -0.218720 0.628864 0.066 Uiso 1 1 calc GR . . . .
H28B H 0.425527 -0.340172 0.562729 0.066 Uiso 1 1 calc GR . . . .
H28C H 0.444484 -0.249438 0.511665 0.066 Uiso 1 1 calc GR . . . .
C15 C 1.1275(7) 0.4514(7) 0.7134(6) 0.040(2) Uani 1 1 d . . . . .
H15 H 1.159334 0.514887 0.769846 0.048 Uiso 1 1 calc R . . . .
C19 C 0.7687(8) 0.2313(6) 0.1141(5) 0.0342(19) Uani 1 1 d . . . . .
C24 C 0.5141(7) -0.3163(7) 0.2489(6) 0.039(2) Uani 1 1 d . . . . .
C34 C 0.5436(7) -0.0024(7) 0.1986(6) 0.045(2) Uani 1 1 d . . . . .
H34A H 0.459539 -0.041868 0.150145 0.067 Uiso 1 1 calc GR . . . .
H34B H 0.586766 0.069846 0.194121 0.067 Uiso 1 1 calc GR . . . .
H34C H 0.542199 0.005203 0.266393 0.067 Uiso 1 1 calc GR . . . .
C25 C 0.5182(7) -0.3531(7) 0.1548(6) 0.044(2) Uani 1 1 d . . . . .
H25 H 0.446937 -0.415926 0.105971 0.053 Uiso 1 1 calc R . . . .
C20 C 0.8677(7) 0.2901(6) 0.0864(5) 0.0333(18) Uani 1 1 d . . . . .
H20 H 0.856618 0.330125 0.044805 0.040 Uiso 1 1 calc R . . . .
C18 C 0.6533(8) 0.2375(8) 0.0815(6) 0.050(2) Uani 1 1 d . . . . .
H18A H 0.585220 0.165455 0.037239 0.074 Uiso 1 1 calc GR . . . .
H18B H 0.664127 0.289083 0.045628 0.074 Uiso 1 1 calc GR . . . .
H18C H 0.635323 0.262092 0.140550 0.074 Uiso 1 1 calc GR . . . .
C17 C 1.3450(7) 0.5175(7) 0.7211(7) 0.054(3) Uani 1 1 d . . . . .
H17A H 1.388376 0.487217 0.757768 0.081 Uiso 1 1 calc GR . . . .
H17B H 1.358160 0.584457 0.767405 0.081 Uiso 1 1 calc GR . . . .
H17C H 1.376232 0.533818 0.668124 0.081 Uiso 1 1 calc GR . . . .
C22 C 1.0785(7) 0.3580(7) 0.0785(6) 0.042(2) Uani 1 1 d . . . . .
H22A H 1.158047 0.397008 0.133383 0.063 Uiso 1 1 calc GR . . . .
H22B H 1.060650 0.410358 0.055357 0.063 Uiso 1 1 calc GR . . . .
H22C H 1.080411 0.308151 0.023076 0.063 Uiso 1 1 calc GR . . . .
C23 C 0.4076(7) -0.3853(7) 0.2735(7) 0.058(3) Uani 1 1 d . . . . .
H23A H 0.433876 -0.416501 0.321412 0.087 Uiso 1 1 calc GR . . . .
H23B H 0.343036 -0.444095 0.212254 0.087 Uiso 1 1 calc GR . . . .
H23C H 0.376188 -0.340539 0.303134 0.087 Uiso 1 1 calc GR . . . .
C27 C 0.6094(10) -0.3450(8) 0.0189(6) 0.070(3) Uani 1 1 d . . . . .
H27A H 0.614647 -0.289209 -0.011042 0.106 Uiso 1 1 calc GR . . . .
H27B H 0.530985 -0.411899 -0.019259 0.106 Uiso 1 1 calc GR . . . .
H27C H 0.676449 -0.359608 0.017324 0.106 Uiso 1 1 calc GR . . . .

loop_
_atom_site_aniso_label
_atom_site_aniso_U_11
_atom_site_aniso_U_22
_atom_site_aniso_U_33
_atom_site_aniso_U_23
_atom_site_aniso_U_13
_atom_site_aniso_U_12
Gd4 0.01238(16) 0.01577(19) 0.01384(15) 0.00382(13) 0.00419(12) 0.00485(14)
Gd2 0.01517(16) 0.01451(19) 0.01522(16) 0.00374(13) 0.00581(13) 0.00651(14)
Gd1 0.01317(16) 0.01770(19) 0.01530(15) 0.00544(13) 0.00657(13) 0.00721(14)
Gd3 0.01788(17) 0.0187(2) 0.01663(16) 0.00664(14) 0.00774(13) 0.00975(15)
O16 0.017(2) 0.017(3) 0.018(2) 0.0047(19) 0.0077(18) 0.006(2)
O15 0.018(2) 0.025(3) 0.015(2) 0.007(2) 0.0075(18) 0.011(2)
O3 0.017(2) 0.024(3) 0.019(2) 0.004(2) 0.0091(19) 0.010(2)
O13 0.026(3) 0.020(3) 0.022(2) 0.007(2) 0.010(2) 0.014(2)
O12 0.017(2) 0.028(3) 0.022(2) 0.008(2) 0.0030(19) 0.011(2)
O9 0.032(3) 0.026(3) 0.022(3) -0.004(2) 0.006(2) 0.010(3)
O5 0.027(3) 0.024(3) 0.031(3) 0.008(2) 0.011(2) 0.007(2)
O7 0.029(3) 0.032(3) 0.028(3) 0.015(2) 0.011(2) 0.012(3)
O8 0.016(3) 0.031(3) 0.032(3) 0.009(2) 0.005(2) 0.002(2)
O10 0.017(2) 0.032(3) 0.031(3) 0.013(2) 0.012(2) 0.010(2)
O11 0.021(2) 0.022(3) 0.023(2) 0.009(2) 0.008(2) 0.008(2)
O2 0.028(3) 0.030(3) 0.019(2) 0.010(2) 0.012(2) 0.019(2)
N3 0.032(3) 0.029(4) 0.022(3) 0.011(3) 0.014(3) 0.021(3)
O4 0.029(3) 0.020(3) 0.028(3) 0.001(2) 0.014(2) 0.011(2)
O6 0.035(3) 0.035(3) 0.027(3) 0.013(2) 0.011(2) 0.022(3)
C6 0.025(4) 0.016(4) 0.019(3) 0.002(3) 0.007(3) 0.008(3)
O14 0.019(2) 0.019(3) 0.021(2) 0.008(2) 0.0085(19) 0.007(2)
N2 0.023(3) 0.031(4) 0.019(3) 0.006(3) 0.005(2) 0.012(3)
N1 0.031(3) 0.031(4) 0.026(3) 0.014(3) 0.015(3) 0.020(3)
C9 0.034(4) 0.032(5) 0.034(4) 0.012(4) 0.019(3) 0.022(4)
C16 0.037(4) 0.026(5) 0.018(4) 0.003(3) 0.004(3) 0.015(4)
C3 0.036(4) 0.030(5) 0.016(3) 0.004(3) 0.006(3) 0.014(4)
C35 0.037(4) 0.025(4) 0.026(4) 0.007(3) 0.011(3) 0.024(4)
C4 0.042(5) 0.030(5) 0.027(4) 0.011(3) 0.017(3) 0.023(4)
C8 0.032(4) 0.031(4) 0.020(3) 0.015(3) 0.014(3) 0.020(4)
C14 0.041(5) 0.028(5) 0.032(4) 0.009(4) 0.019(4) 0.017(4)
C12 0.021(4) 0.031(5) 0.019(3) 0.008(3) -0.005(3) 0.008(3)
C26 0.055(6) 0.032(5) 0.022(4) 0.001(4) 0.007(4) 0.013(5)
C7 0.037(4) 0.025(4) 0.020(4) 0.007(3) 0.013(3) 0.015(4)
C1 0.043(5) 0.040(5) 0.020(4) 0.015(3) 0.013(3) 0.030(4)
C11 0.020(4) 0.027(4) 0.029(4) 0.016(3) 0.011(3) 0.013(3)
O1 0.030(3) 0.026(3) 0.017(2) 0.003(2) 0.008(2) 0.017(2)
C31 0.028(4) 0.028(4) 0.017(3) 0.010(3) 0.013(3) 0.011(4)
C29 0.017(4) 0.034(5) 0.026(4) 0.014(3) 0.008(3) 0.007(3)
C5 0.024(4) 0.026(4) 0.017(3) 0.010(3) 0.011(3) 0.011(3)
C30 0.023(4) 0.026(4) 0.027(4) 0.006(3) 0.009(3) 0.009(3)
C2 0.037(5) 0.035(5) 0.033(4) 0.015(4) 0.009(4) 0.014(4)
C33 0.020(4) 0.037(5) 0.028(4) 0.013(4) 0.004(3) 0.011(4)
C10 0.025(4) 0.048(5) 0.025(4) 0.014(4) 0.013(3) 0.020(4)
C36 0.030(4) 0.058(6) 0.037(4) 0.019(4) 0.014(4) 0.025(4)
C32 0.035(4) 0.027(5) 0.039(4) 0.015(4) 0.014(4) 0.012(4)
C21 0.049(5) 0.043(5) 0.019(4) 0.010(3) 0.010(3) 0.035(4)
C13 0.054(6) 0.026(5) 0.074(6) -0.003(5) 0.039(5) 0.017(5)
C28 0.026(4) 0.045(6) 0.060(6) 0.026(5) 0.015(4) 0.014(4)
C15 0.036(5) 0.030(5) 0.042(5) -0.003(4) 0.012(4) 0.014(4)
C19 0.054(5) 0.027(5) 0.025(4) 0.004(3) 0.011(4) 0.027(4)
C24 0.019(4) 0.033(5) 0.050(5) 0.014(4) 0.005(4) 0.005(4)
C34 0.031(5) 0.041(6) 0.056(5) 0.015(4) 0.013(4) 0.015(4)
C25 0.037(5) 0.027(5) 0.039(5) -0.001(4) 0.005(4) 0.000(4)
C20 0.043(5) 0.037(5) 0.030(4) 0.018(4) 0.015(4) 0.024(4)
C18 0.047(5) 0.053(6) 0.050(5) 0.019(5) 0.004(4) 0.032(5)
C17 0.028(5) 0.035(6) 0.065(6) -0.008(5) 0.005(4) 0.004(4)
C22 0.054(5) 0.038(5) 0.039(5) 0.021(4) 0.025(4) 0.019(5)
C23 0.034(5) 0.037(6) 0.074(7) 0.013(5) 0.018(5) -0.004(4)
C27 0.085(8) 0.044(7) 0.035(5) -0.008(4) 0.017(5) 0.004(6)

loop_
_atom_type_symbol
_atom_type_description
_atom_type_scat_dispersion_real
_atom_type_scat_dispersion_imag
_atom_type_scat_source
C C 0.0033 0.0016 'International Tables Vol C Tables 4.2.6.8 and 6.1.1.4'
H H 0.0000 0.0000 'International Tables Vol C Tables 4.2.6.8 and 6.1.1.4'
Gd Gd -0.1653 3.9035 'International Tables Vol C Tables 4.2.6.8 and 6.1.1.4'
N N 0.0061 0.0033 'International Tables Vol C Tables 4.2.6.8 and 6.1.1.4'
O O 0.0106 0.0060 'International Tables Vol C Tables 4.2.6.8 and 6.1.1.4'

loop_
_geom_angle_atom_site_label_1
_geom_angle_atom_site_label_2
_geom_angle_atom_site_label_3
_geom_angle
_geom_angle_site_symmetry_1
_geom_angle_site_symmetry_3
_geom_angle_publ_flag
Gd2 Gd4 Gd2 89.426(11) . 2_756 ?
Gd2 Gd4 Gd1 56.977(8) 2_756 . ?
Gd2 Gd4 Gd1 61.253(9) . . ?
Gd1 Gd4 Gd2 63.654(9) 2_756 2_756 ?
Gd1 Gd4 Gd2 60.776(9) 2_756 . ?
Gd1 Gd4 Gd1 92.808(10) 2_756 . ?
Gd3 Gd4 Gd2 58.996(9) . . ?
Gd3 Gd4 Gd2 124.037(11) . 2_756 ?
Gd3 Gd4 Gd1 120.171(11) . . ?
Gd3 Gd4 Gd1 60.674(9) . 2_756 ?
O16 Gd4 Gd2 33.13(11) 2_756 . ?
O16 Gd4 Gd2 89.00(11) 2_756 2_756 ?
O16 Gd4 Gd1 34.41(11) 2_756 2_756 ?
O16 Gd4 Gd1 88.27(10) 2_756 . ?
O16 Gd4 Gd3 38.87(11) 2_756 . ?
O16 Gd4 O15 108.81(15) 2_756 . ?
O16 Gd4 O3 72.79(15) 2_756 . ?
O16 Gd4 O12 74.56(15) 2_756 . ?
O16 Gd4 O9 115.55(16) 2_756 . ?
O16 Gd4 O8 163.01(17) 2_756 . ?
O16 Gd4 O14 73.14(16) 2_756 2_756 ?
O15 Gd4 Gd2 37.04(10) . 2_756 ?
O15 Gd4 Gd2 90.03(11) . . ?
O15 Gd4 Gd1 95.98(10) . 2_756 ?
O15 Gd4 Gd1 32.12(11) . . ?
O15 Gd4 Gd3 147.08(11) . . ?
O15 Gd4 O3 71.57(15) . . ?
O15 Gd4 O14 74.33(14) . 2_756 ?
O3 Gd4 Gd2 94.28(10) . 2_756 ?
O3 Gd4 Gd2 39.79(10) . . ?
O3 Gd4 Gd1 40.24(10) . . ?
O3 Gd4 Gd1 98.03(10) . 2_756 ?
O3 Gd4 Gd3 88.10(11) . . ?
O12 Gd4 Gd2 81.64(11) . . ?
O12 Gd4 Gd2 161.34(11) . 2_756 ?
O12 Gd4 Gd1 97.72(11) . 2_756 ?
O12 Gd4 Gd1 129.49(11) . . ?
O12 Gd4 Gd3 37.68(11) . . ?
O12 Gd4 O15 157.85(15) . . ?
O12 Gd4 O3 89.30(16) . . ?
O12 Gd4 O9 81.22(17) . . ?
O12 Gd4 O8 94.48(16) . . ?
O12 Gd4 O14 126.36(15) . 2_756 ?
O9 Gd4 Gd2 98.52(13) . 2_756 ?
O9 Gd4 Gd2 147.95(13) . . ?
O9 Gd4 Gd1 95.10(12) . 2_756 ?
O9 Gd4 Gd1 146.79(13) . . ?
O9 Gd4 Gd3 91.59(13) . . ?
O9 Gd4 O15 114.80(17) . . ?
O9 Gd4 O3 164.73(16) . . ?
O9 Gd4 O8 74.47(17) . . ?
O9 Gd4 O14 75.72(16) . 2_756 ?
O8 Gd4 Gd2 103.46(12) . 2_756 ?
O8 Gd4 Gd2 133.82(13) . . ?
O8 Gd4 Gd1 88.96(11) . . ?
O8 Gd4 Gd1 162.57(13) . 2_756 ?
O8 Gd4 Gd3 132.13(12) . . ?
O8 Gd4 O15 76.54(15) . . ?
O8 Gd4 O3 94.51(16) . . ?
O8 Gd4 O14 123.67(17) . 2_756 ?
O14 Gd4 Gd2 37.45(10) 2_756 2_756 ?
O14 Gd4 Gd2 93.25(11) 2_756 . ?
O14 Gd4 Gd1 39.00(10) 2_756 2_756 ?
O14 Gd4 Gd1 90.90(10) 2_756 . ?
O14 Gd4 Gd3 95.06(10) 2_756 . ?
O14 Gd4 O3 119.52(14) 2_756 . ?
Gd4 Gd2 Gd4 90.573(10) . 2_756 ?
Gd4 Gd2 Gd1 63.478(9) . . ?
Gd4 Gd2 Gd1 56.854(9) 2_756 . ?
Gd4 Gd2 Gd1 59.453(9) . 2_756 ?
Gd1 Gd2 Gd4 64.657(9) 2_756 2_756 ?
Gd1 Gd2 Gd1 93.375(10) 2_756 . ?
Gd3 Gd2 Gd4 124.831(11) . 2_756 ?
Gd3 Gd2 Gd4 59.190(9) . . ?
Gd3 Gd2 Gd1 60.268(9) . 2_756 ?
Gd3 Gd2 Gd1 122.586(12) . . ?
O16 Gd2 Gd4 89.97(11) 2_756 2_756 ?
O16 Gd2 Gd4 32.79(11) 2_756 . ?
O16 Gd2 Gd1 90.08(11) 2_756 . ?
O16 Gd2 Gd1 33.47(11) 2_756 2_756 ?
O16 Gd2 Gd3 39.17(11) 2_756 . ?
O16 Gd2 O15 71.54(15) 2_756 2_756 ?
O16 Gd2 O3 72.54(15) 2_756 . ?
O16 Gd2 O13 76.59(16) 2_756 . ?
O16 Gd2 O5 131.01(16) 2_756 . ?
O16 Gd2 O4 148.99(16) 2_756 . ?
O16 Gd2 O14 112.42(15) 2_756 . ?
O15 Gd2 Gd4 36.66(10) 2_756 2_756 ?
O15 Gd2 Gd4 90.94(11) 2_756 . ?
O15 Gd2 Gd1 89.20(10) 2_756 . ?
O15 Gd2 Gd1 38.42(10) 2_756 2_756 ?
O15 Gd2 Gd3 94.40(9) 2_756 . ?
O15 Gd2 O3 117.28(15) 2_756 . ?
O15 Gd2 O14 73.96(14) 2_756 . ?
O3 Gd2 Gd4 39.87(10) . . ?
O3 Gd2 Gd4 95.17(10) . 2_756 ?
O3 Gd2 Gd1 41.81(10) . . ?
O3 Gd2 Gd1 96.83(10) . 2_756 ?
O3 Gd2 Gd3 88.33(10) . . ?
O13 Gd2 Gd4 89.09(12) . . ?
O13 Gd2 Gd4 155.25(11) . 2_756 ?
O13 Gd2 Gd1 142.05(11) . . ?
O13 Gd2 Gd1 94.23(11) . 2_756 ?
O13 Gd2 Gd3 37.58(11) . . ?
O13 Gd2 O15 118.60(14) . 2_756 ?
O13 Gd2 O3 100.32(15) . . ?
O13 Gd2 O5 92.55(17) . . ?
O13 Gd2 O4 85.66(16) . . ?
O13 Gd2 O14 167.03(15) . . ?
O5 Gd2 Gd4 162.21(12) . . ?
O5 Gd2 Gd4 80.58(12) . 2_756 ?
O5 Gd2 Gd1 121.75(12) . . ?
O5 Gd2 Gd1 102.76(12) . 2_756 ?
O5 Gd2 Gd3 113.86(11) . . ?
O5 Gd2 O15 72.74(17) . 2_756 ?
O5 Gd2 O3 155.67(15) . . ?
O5 Gd2 O4 74.22(17) . . ?
O5 Gd2 O14 88.17(15) . . ?
O4 Gd2 Gd4 114.71(12) . 2_756 ?
O4 Gd2 Gd4 123.56(12) . . ?
O4 Gd2 Gd1 88.55(12) . . ?
O4 Gd2 Gd1 176.97(12) . 2_756 ?
O4 Gd2 Gd3 120.45(12) . . ?
O4 Gd2 O15 139.39(15) . 2_756 ?
O4 Gd2 O3 86.17(16) . . ?
O4 Gd2 O14 82.07(16) . . ?
O14 Gd2 Gd4 94.16(11) . . ?
O14 Gd2 Gd4 37.45(10) . 2_756 ?
O14 Gd2 Gd1 33.80(10) . . ?
O14 Gd2 Gd1 98.24(11) . 2_756 ?
O14 Gd2 Gd3 151.25(11) . . ?
O14 Gd2 O3 74.74(14) . . ?
Gd4 Gd1 Gd2 59.771(9) 2_756 2_756 ?
Gd3 Gd1 Gd4 58.554(9) 2_756 2_756 ?
Gd3 Gd1 Gd2 57.994(9) 2_756 2_756 ?
O16 Gd1 Gd4 33.45(11) . 2_756 ?
O16 Gd1 Gd2 32.88(11) . 2_756 ?
O16 Gd1 Gd3 37.56(10) . 2_756 ?
O16 Gd1 O15 70.88(14) . . ?
O16 Gd1 O3 107.47(13) . . ?
O16 Gd1 O10 139.67(17) . . ?
O16 Gd1 O11 70.44(15) . . ?
O16 Gd1 O2 150.98(15) . . ?
O16 Gd1 N3 121.04(16) . . ?
O16 Gd1 O14 72.59(16) . . ?
O16 Gd1 O1 68.96(15) . . ?
O15 Gd1 Gd4 91.17(10) . 2_756 ?
O15 Gd1 Gd2 38.34(10) . 2_756 ?
O15 Gd1 Gd3 92.17(10) . 2_756 ?
O15 Gd1 O3 66.47(14) . . ?
O15 Gd1 O11 72.66(14) . . ?
O15 Gd1 O2 115.22(14) . . ?
O15 Gd1 N3 167.83(15) . . ?
O15 Gd1 O1 129.78(15) . . ?
O3 Gd1 Gd4 92.98(9) . 2_756 ?
O3 Gd1 Gd2 91.15(9) . 2_756 ?
O3 Gd1 Gd3 144.97(9) . 2_756 ?
O3 Gd1 N3 109.17(15) . . ?
O10 Gd1 Gd4 173.07(13) . 2_756 ?
O10 Gd1 Gd2 113.71(13) . 2_756 ?
O10 Gd1 Gd3 116.72(12) . 2_756 ?
O10 Gd1 O15 83.81(16) . . ?
O10 Gd1 O3 89.40(14) . . ?
O10 Gd1 O11 72.32(16) . . ?
O10 Gd1 O2 68.40(16) . . ?
O10 Gd1 N3 84.79(17) . . ?
O10 Gd1 O14 147.16(17) . . ?
O10 Gd1 O1 109.04(16) . . ?
O11 Gd1 Gd4 101.65(10) . 2_756 ?
O11 Gd1 Gd2 63.34(10) . 2_756 ?
O11 Gd1 Gd3 46.90(10) . 2_756 ?
O11 Gd1 O3 136.72(14) . . ?
O11 Gd1 O2 138.40(14) . . ?
O11 Gd1 N3 107.79(15) . . ?
O2 Gd1 Gd4 118.25(10) . 2_756 ?
O2 Gd1 Gd2 147.58(9) . 2_756 ?
O2 Gd1 Gd3 152.60(9) . 2_756 ?
O2 Gd1 O3 56.48(13) . . ?
O2 Gd1 N3 56.05(14) . . ?
N3 Gd1 Gd4 100.54(12) . 2_756 ?
N3 Gd1 Gd2 153.08(12) . 2_756 ?
N3 Gd1 Gd3 96.77(11) . 2_756 ?
O14 Gd1 Gd4 39.41(11) . 2_756 ?
O14 Gd1 Gd2 92.67(11) . 2_756 ?
O14 Gd1 Gd3 93.42(10) . 2_756 ?
O14 Gd1 O15 109.15(14) . . ?
O14 Gd1 O3 70.02(14) . . ?
O14 Gd1 O11 139.83(15) . . ?
O14 Gd1 O2 78.84(14) . . ?
O14 Gd1 N3 78.63(16) . . ?
O14 Gd1 O1 86.16(15) . . ?
O1 Gd1 Gd4 70.66(11) . 2_756 ?
O1 Gd1 Gd2 95.70(11) . 2_756 ?
O1 Gd1 Gd3 38.14(11) . 2_756 ?
O1 Gd1 O3 155.51(15) . . ?
O1 Gd1 O11 66.39(15) . . ?
O1 Gd1 O2 114.61(14) . . ?
O1 Gd1 N3 58.64(16) . . ?
Gd4 Gd3 Gd1 60.772(9) . 2_756 ?
Gd2 Gd3 Gd4 61.814(9) . . ?
Gd2 Gd3 Gd1 61.738(9) . 2_756 ?
O16 Gd3 Gd4 35.99(10) 2_756 . ?
O16 Gd3 Gd2 36.64(11) 2_756 . ?
O16 Gd3 Gd1 35.81(10) 2_756 2_756 ?
O16 Gd3 O7 138.34(15) 2_756 . ?
O16 Gd3 O11 64.95(13) 2_756 2_756 ?
O16 Gd3 N1 120.05(16) 2_756 2_756 ?
O13 Gd3 Gd4 91.50(11) . . ?
O13 Gd3 Gd2 37.60(11) . . ?
O13 Gd3 Gd1 95.65(11) . 2_756 ?
O13 Gd3 O16 74.09(15) . 2_756 ?
O13 Gd3 O12 94.88(16) . . ?
O13 Gd3 O7 98.79(17) . . ?
O13 Gd3 O11 78.14(14) . 2_756 ?
O13 Gd3 O6 85.24(16) . . ?
O13 Gd3 N1 162.38(16) . 2_756 ?
O13 Gd3 O1 134.70(15) . 2_756 ?
O12 Gd3 Gd4 38.02(11) . . ?
O12 Gd3 Gd2 84.24(10) . . ?
O12 Gd3 Gd1 98.15(11) . 2_756 ?
O12 Gd3 O16 72.11(14) . 2_756 ?
O12 Gd3 O7 149.16(15) . . ?
O12 Gd3 O11 136.81(14) . 2_756 ?
O12 Gd3 O6 81.72(16) . . ?
O12 Gd3 N1 81.00(16) . 2_756 ?
O12 Gd3 O1 97.19(17) . 2_756 ?
O7 Gd3 Gd4 165.53(13) . . ?
O7 Gd3 Gd2 122.54(12) . . ?
O7 Gd3 Gd1 107.79(12) . 2_756 ?
O7 Gd3 O11 73.40(14) . 2_756 ?
O7 Gd3 N1 77.64(17) . 2_756 ?
O11 Gd3 Gd4 99.05(9) 2_756 . ?
O11 Gd3 Gd2 64.21(9) 2_756 . ?
O11 Gd3 Gd1 41.79(10) 2_756 2_756 ?
O6 Gd3 Gd4 119.20(12) . . ?
O6 Gd3 Gd2 119.10(11) . . ?
O6 Gd3 Gd1 179.11(12) . 2_756 ?
O6 Gd3 O16 144.69(15) . 2_756 ?
O6 Gd3 O7 72.09(17) . . ?
O6 Gd3 O11 138.62(16) . 2_756 ?
O6 Gd3 N1 77.22(17) . 2_756 ?
N1 Gd3 Gd4 95.48(12) 2_756 . ?
N1 Gd3 Gd2 156.11(12) 2_756 . ?
N1 Gd3 Gd1 101.89(12) 2_756 2_756 ?
N1 Gd3 O11 116.50(15) 2_756 2_756 ?
O1 Gd3 Gd4 72.92(11) 2_756 . ?
O1 Gd3 Gd2 100.73(10) 2_756 . ?
O1 Gd3 Gd1 39.46(10) 2_756 2_756 ?
O1 Gd3 O16 68.60(15) 2_756 2_756 ?
O1 Gd3 O7 92.62(17) 2_756 . ?
O1 Gd3 O11 63.44(15) 2_756 2_756 ?
O1 Gd3 O6 139.67(16) 2_756 . ?
O1 Gd3 N1 62.92(16) 2_756 2_756 ?
Gd4 O16 Gd2 114.07(17) 2_756 2_756 ?
Gd4 O16 Gd1 112.14(19) 2_756 . ?
Gd4 O16 Gd3 105.14(16) 2_756 2_756 ?
Gd2 O16 Gd1 113.65(17) 2_756 . ?
Gd2 O16 Gd3 104.19(18) 2_756 2_756 ?
Gd1 O16 Gd3 106.63(16) . 2_756 ?
Gd4 O15 Gd2 106.30(15) . 2_756 ?
Gd4 O15 Gd1 116.13(19) . . ?
Gd2 O15 Gd1 103.24(15) 2_756 . ?
Gd4 O3 Gd1 104.31(16) . . ?
Gd2 O3 Gd4 100.33(15) . . ?
Gd2 O3 Gd1 101.49(14) . . ?
C12 O3 Gd4 109.8(4) . . ?
C12 O3 Gd2 118.0(4) . . ?
C12 O3 Gd1 120.4(3) . . ?
Gd3 O13 Gd2 104.82(18) . . ?
C35 O13 Gd2 127.8(4) . . ?
C35 O13 Gd3 127.3(4) . . ?
Gd3 O12 Gd4 104.30(16) . . ?
C33 O12 Gd4 121.3(4) . . ?
C33 O12 Gd3 130.6(4) . . ?
C26 O9 Gd4 135.3(5) . . ?
C16 O5 Gd2 134.9(5) . . ?
C21 O7 Gd3 137.2(5) . . ?
C24 O8 Gd4 134.0(5) . . ?
C29 O10 Gd1 136.7(5) . . ?
Gd1 O11 Gd3 91.31(14) . 2_756 ?
C31 O11 Gd1 130.2(4) . . ?
C31 O11 Gd3 137.8(4) . 2_756 ?
C8 O2 Gd1 125.1(4) . . ?
C11 O2 Gd1 124.3(4) . . ?
C11 O2 C8 106.7(5) . . ?
N2 N3 Gd1 119.9(4) . . ?
C7 N3 Gd1 125.9(4) . . ?
C7 N3 N2 113.8(6) . . ?
C14 O4 Gd2 135.1(5) . . ?
C19 O6 Gd3 138.4(5) . . ?
N2 C6 C5 118.4(6) . . ?
O1 C6 N2 125.3(6) . . ?
O1 C6 C5 116.3(6) . . ?
Gd4 O14 Gd2 105.10(15) 2_756 . ?
Gd1 O14 Gd4 101.59(17) . 2_756 ?
Gd1 O14 Gd2 112.05(17) . . ?
C6 N2 N3 108.3(5) . . ?
C1 N1 Gd3 127.8(5) . 2_756 ?
C5 N1 Gd3 115.7(4) . 2_756 ?
C5 N1 C1 116.5(6) . . ?
C8 C9 H9 126.8 . . ?
C8 C9 C10 106.4(6) . . ?
C10 C9 H9 126.8 . . ?
O5 C16 C15 123.4(7) . . ?
O5 C16 C17 115.2(7) . . ?
C15 C16 C17 121.4(7) . . ?
C4 C3 H3 120.6 . . ?
C2 C3 H3 120.6 . . ?
C2 C3 C4 118.8(7) . . ?
O13 C35 H35A 109.3 . . ?
O13 C35 H35B 109.3 . . ?
O13 C35 C36 111.6(6) . . ?
H35A C35 H35B 108.0 . . ?
C36 C35 H35A 109.3 . . ?
C36 C35 H35B 109.3 . . ?
C3 C4 H4 120.9 . . ?
C3 C4 C5 118.2(7) . . ?
C5 C4 H4 120.9 . . ?
O2 C8 C7 111.2(6) . . ?
C9 C8 O2 110.2(6) . . ?
C9 C8 C7 138.6(7) . . ?
O4 C14 C13 115.7(7) . . ?
O4 C14 C15 125.2(7) . . ?
C15 C14 C13 119.1(7) . . ?
O3 C12 H12A 109.2 . . ?
O3 C12 H12B 109.2 . . ?
O3 C12 C11 112.1(5) . . ?
H12A C12 H12B 107.9 . . ?
C11 C12 H12A 109.2 . . ?
C11 C12 H12B 109.2 . . ?
O9 C26 C25 124.0(7) . . ?
O9 C26 C27 115.2(8) . . ?
C25 C26 C27 120.8(8) . . ?
N3 C7 C8 117.2(6) . . ?
N3 C7 H7 121.4 . . ?
C8 C7 H7 121.4 . . ?
N1 C1 H1 118.3 . . ?
N1 C1 C2 123.5(7) . . ?
C2 C1 H1 118.3 . . ?
O2 C11 C12 112.4(5) . . ?
C10 C11 O2 109.2(6) . . ?
C10 C11 C12 138.3(6) . . ?
Gd3 O1 Gd1 102.41(16) 2_756 . ?
C6 O1 Gd1 127.2(4) . . ?
C6 O1 Gd3 129.8(4) . 2_756 ?
O11 C31 C30 123.7(7) . . ?
O11 C31 C32 117.2(6) . . ?
C30 C31 C32 119.1(7) . . ?
O10 C29 C30 124.1(6) . . ?
O10 C29 C28 116.8(7) . . ?
C30 C29 C28 119.1(7) . . ?
N1 C5 C6 115.1(6) . . ?
N1 C5 C4 123.8(6) . . ?
C4 C5 C6 121.1(6) . . ?
C31 C30 C29 125.7(7) . . ?
C31 C30 H30 117.1 . . ?
C29 C30 H30 117.1 . . ?
C3 C2 C1 119.3(7) . . ?
C3 C2 H2 120.4 . . ?
C1 C2 H2 120.4 . . ?
O12 C33 H33A 109.1 . . ?
O12 C33 H33B 109.1 . . ?
O12 C33 C34 112.7(6) . . ?
H33A C33 H33B 107.8 . . ?
C34 C33 H33A 109.1 . . ?
C34 C33 H33B 109.1 . . ?
C9 C10 H10 126.3 . . ?
C11 C10 C9 107.5(6) . . ?
C11 C10 H10 126.3 . . ?
C35 C36 H36A 109.5 . . ?
C35 C36 H36B 109.5 . . ?
C35 C36 H36C 109.5 . . ?
H36A C36 H36B 109.5 . . ?
H36A C36 H36C 109.5 . . ?
H36B C36 H36C 109.5 . . ?
C31 C32 H32A 109.5 . . ?
C31 C32 H32B 109.5 . . ?
C31 C32 H32C 109.5 . . ?
H32A C32 H32B 109.5 . . ?
H32A C32 H32C 109.5 . . ?
H32B C32 H32C 109.5 . . ?
O7 C21 C20 123.7(7) . . ?
O7 C21 C22 115.9(7) . . ?
C20 C21 C22 120.3(7) . . ?
C14 C13 H13A 109.5 . . ?
C14 C13 H13B 109.5 . . ?
C14 C13 H13C 109.5 . . ?
H13A C13 H13B 109.5 . . ?
H13A C13 H13C 109.5 . . ?
H13B C13 H13C 109.5 . . ?
C29 C28 H28A 109.5 . . ?
C29 C28 H28B 109.5 . . ?
C29 C28 H28C 109.5 . . ?
H28A C28 H28B 109.5 . . ?
H28A C28 H28C 109.5 . . ?
H28B C28 H28C 109.5 . . ?
C16 C15 H15 117.3 . . ?
C14 C15 C16 125.5(7) . . ?
C14 C15 H15 117.3 . . ?
O6 C19 C20 123.3(7) . . ?
O6 C19 C18 116.8(7) . . ?
C20 C19 C18 120.0(7) . . ?
O8 C24 C25 125.0(7) . . ?
O8 C24 C23 115.9(8) . . ?
C25 C24 C23 119.2(8) . . ?
C33 C34 H34A 109.5 . . ?
C33 C34 H34B 109.5 . . ?
C33 C34 H34C 109.5 . . ?
H34A C34 H34B 109.5 . . ?
H34A C34 H34C 109.5 . . ?
H34B C34 H34C 109.5 . . ?
C26 C25 H25 117.4 . . ?
C24 C25 C26 125.2(7) . . ?
C24 C25 H25 117.4 . . ?
C21 C20 C19 125.2(7) . . ?
C21 C20 H20 117.4 . . ?
C19 C20 H20 117.4 . . ?
C19 C18 H18A 109.5 . . ?
C19 C18 H18B 109.5 . . ?
C19 C18 H18C 109.5 . . ?
H18A C18 H18B 109.5 . . ?
H18A C18 H18C 109.5 . . ?
H18B C18 H18C 109.5 . . ?
C16 C17 H17A 109.5 . . ?
C16 C17 H17B 109.5 . . ?
C16 C17 H17C 109.5 . . ?
H17A C17 H17B 109.5 . . ?
H17A C17 H17C 109.5 . . ?
H17B C17 H17C 109.5 . . ?
C21 C22 H22A 109.5 . . ?
C21 C22 H22B 109.5 . . ?
C21 C22 H22C 109.5 . . ?
H22A C22 H22B 109.5 . . ?
H22A C22 H22C 109.5 . . ?
H22B C22 H22C 109.5 . . ?
C24 C23 H23A 109.5 . . ?
C24 C23 H23B 109.5 . . ?
C24 C23 H23C 109.5 . . ?
H23A C23 H23B 109.5 . . ?
H23A C23 H23C 109.5 . . ?
H23B C23 H23C 109.5 . . ?
C26 C27 H27A 109.5 . . ?
C26 C27 H27B 109.5 . . ?
C26 C27 H27C 109.5 . . ?
H27A C27 H27B 109.5 . . ?
H27A C27 H27C 109.5 . . ?
H27B C27 H27C 109.5 . . ?

loop_
_geom_bond_atom_site_label_1
_geom_bond_atom_site_label_2
_geom_bond_distance
_geom_bond_site_symmetry_2
_geom_bond_publ_flag
Gd4 Gd2 3.7932(5) 2_756 ?
Gd4 Gd2 3.6983(5) . ?
Gd4 Gd1 3.6863(5) 2_756 ?
Gd4 Gd1 4.0264(5) . ?
Gd4 Gd3 3.6037(5) . ?
Gd4 O16 2.194(4) 2_756 ?
Gd4 O15 2.360(4) . ?
Gd4 O3 2.410(4) . ?
Gd4 O12 2.290(4) . ?
Gd4 O9 2.304(5) . ?
Gd4 O8 2.335(5) . ?
Gd4 O14 2.389(4) 2_756 ?
Gd2 Gd1 3.7355(5) 2_756 ?
Gd2 Gd1 3.9454(5) . ?
Gd2 Gd3 3.5964(5) . ?
Gd2 O16 2.214(4) 2_756 ?
Gd2 O15 2.380(4) 2_756 ?
Gd2 O3 2.406(4) . ?
Gd2 O13 2.270(4) . ?
Gd2 O5 2.308(5) . ?
Gd2 O4 2.314(5) . ?
Gd2 O14 2.389(4) . ?
Gd1 Gd3 3.6827(5) 2_756 ?
Gd1 O16 2.249(4) . ?
Gd1 O15 2.385(4) . ?
Gd1 O3 2.684(4) . ?
Gd1 O10 2.302(4) . ?
Gd1 O11 2.455(5) . ?
Gd1 O2 2.680(4) . ?
Gd1 N3 2.704(6) . ?
Gd1 O14 2.368(4) . ?
Gd1 O1 2.396(4) . ?
Gd3 O16 2.343(4) 2_756 ?
Gd3 O13 2.269(4) . ?
Gd3 O12 2.273(4) . ?
Gd3 O7 2.354(5) . ?
Gd3 O11 2.690(4) 2_756 ?
Gd3 O6 2.339(5) . ?
Gd3 N1 2.677(6) 2_756 ?
Gd3 O1 2.329(5) 2_756 ?
O3 C12 1.421(8) . ?
O13 C35 1.419(8) . ?
O12 C33 1.426(7) . ?
O9 C26 1.265(9) . ?
O5 C16 1.286(8) . ?
O7 C21 1.281(8) . ?
O8 C24 1.272(9) . ?
O10 C29 1.260(8) . ?
O11 C31 1.288(8) . ?
O2 C8 1.387(8) . ?
O2 C11 1.380(7) . ?
N3 N2 1.397(7) . ?
N3 C7 1.284(9) . ?
O4 C14 1.255(9) . ?
O6 C19 1.266(8) . ?
C6 N2 1.309(8) . ?
C6 O1 1.297(7) . ?
C6 C5 1.483(9) . ?
N1 C1 1.344(8) . ?
N1 C5 1.343(8) . ?
C9 H9 0.9500 . ?
C9 C8 1.347(9) . ?
C9 C10 1.431(9) . ?
C16 C15 1.393(10) . ?
C16 C17 1.501(10) . ?
C3 H3 0.9500 . ?
C3 C4 1.389(9) . ?
C3 C2 1.373(10) . ?
C35 H35A 0.9900 . ?
C35 H35B 0.9900 . ?
C35 C36 1.506(9) . ?
C4 H4 0.9500 . ?
C4 C5 1.389(9) . ?
C8 C7 1.434(9) . ?
C14 C13 1.517(10) . ?
C14 C15 1.387(10) . ?
C12 H12A 0.9900 . ?
C12 H12B 0.9900 . ?
C12 C11 1.468(9) . ?
C26 C25 1.400(11) . ?
C26 C27 1.516(10) . ?
C7 H7 0.9500 . ?
C1 H1 0.9500 . ?
C1 C2 1.380(10) . ?
C11 C10 1.357(9) . ?
C31 C30 1.398(9) . ?
C31 C32 1.513(10) . ?
C29 C30 1.411(10) . ?
C29 C28 1.493(9) . ?
C30 H30 0.9500 . ?
C2 H2 0.9500 . ?
C33 H33A 0.9900 . ?
C33 H33B 0.9900 . ?
C33 C34 1.489(10) . ?
C10 H10 0.9500 . ?
C36 H36A 0.9800 . ?
C36 H36B 0.9800 . ?
C36 H36C 0.9800 . ?
C32 H32A 0.9800 . ?
C32 H32B 0.9800 . ?
C32 H32C 0.9800 . ?
C21 C20 1.394(10) . ?
C21 C22 1.507(10) . ?
C13 H13A 0.9800 . ?
C13 H13B 0.9800 . ?
C13 H13C 0.9800 . ?
C28 H28A 0.9800 . ?
C28 H28B 0.9800 . ?
C28 H28C 0.9800 . ?
C15 H15 0.9500 . ?
C19 C20 1.411(11) . ?
C19 C18 1.506(11) . ?
C24 C25 1.390(11) . ?
C24 C23 1.497(10) . ?
C34 H34A 0.9800 . ?
C34 H34B 0.9800 . ?
C34 H34C 0.9800 . ?
C25 H25 0.9500 . ?
C20 H20 0.9500 . ?
C18 H18A 0.9800 . ?
C18 H18B 0.9800 . ?
C18 H18C 0.9800 . ?
C17 H17A 0.9800 . ?
C17 H17B 0.9800 . ?
C17 H17C 0.9800 . ?
C22 H22A 0.9800 . ?
C22 H22B 0.9800 . ?
C22 H22C 0.9800 . ?
C23 H23A 0.9800 . ?
C23 H23B 0.9800 . ?
C23 H23C 0.9800 . ?
C27 H27A 0.9800 . ?
C27 H27B 0.9800 . ?
C27 H27C 0.9800 . ?

loop_
_geom_torsion_atom_site_label_1
_geom_torsion_atom_site_label_2
_geom_torsion_atom_site_label_3
_geom_torsion_atom_site_label_4
_geom_torsion
_geom_torsion_site_symmetry_1
_geom_torsion_site_symmetry_2
_geom_torsion_site_symmetry_3
_geom_torsion_site_symmetry_4
_geom_torsion_publ_flag
Gd4 O3 C12 C11 157.8(5) . . . . ?
Gd4 O12 C33 C34 120.0(6) . . . . ?
Gd4 O9 C26 C25 -18.1(13) . . . . ?
Gd4 O9 C26 C27 161.3(6) . . . . ?
Gd4 O8 C24 C25 -10.4(13) . . . . ?
Gd4 O8 C24 C23 168.7(6) . . . . ?
Gd2 O3 C12 C11 -88.2(6) . . . . ?
Gd2 O13 C35 C36 -89.3(6) . . . . ?
Gd2 O5 C16 C15 -13.6(11) . . . . ?
Gd2 O5 C16 C17 166.4(5) . . . . ?
Gd2 O4 C14 C13 179.3(5) . . . . ?
Gd2 O4 C14 C15 -0.4(12) . . . . ?
Gd1 O3 C12 C11 36.8(7) . . . . ?
Gd1 O10 C29 C30 12.9(10) . . . . ?
Gd1 O10 C29 C28 -168.5(5) . . . . ?
Gd1 O11 C31 C30 -22.4(9) . . . . ?
Gd1 O11 C31 C32 157.9(4) . . . . ?
Gd1 O2 C8 C9 -158.6(5) . . . . ?
Gd1 O2 C8 C7 21.9(8) . . . . ?
Gd1 O2 C11 C12 -22.1(8) . . . . ?
Gd1 O2 C11 C10 158.6(5) . . . . ?
Gd1 N3 N2 C6 -2.7(7) . . . . ?
Gd1 N3 C7 C8 -11.7(9) . . . . ?
Gd3 O13 C35 C36 94.9(6) . . . . ?
Gd3 O12 C33 C34 -85.7(7) . . . . ?
Gd3 O7 C21 C20 0.2(12) . . . . ?
Gd3 O7 C21 C22 -176.5(5) . . . . ?
Gd3 O11 C31 C30 170.0(4) 2_756 . . . ?
Gd3 O11 C31 C32 -9.6(9) 2_756 . . . ?
Gd3 O6 C19 C20 -3.6(12) . . . . ?
Gd3 O6 C19 C18 178.3(5) . . . . ?
Gd3 N1 C1 C2 -178.1(5) 2_756 . . . ?
Gd3 N1 C5 C6 -3.2(7) 2_756 . . . ?
Gd3 N1 C5 C4 177.6(5) 2_756 . . . ?
O3 C12 C11 O2 -9.4(8) . . . . ?
O3 C12 C11 C10 169.7(8) . . . . ?
O9 C26 C25 C24 5.6(15) . . . . ?
O5 C16 C15 C14 -0.5(13) . . . . ?
O7 C21 C20 C19 2.1(13) . . . . ?
O8 C24 C25 C26 8.3(15) . . . . ?
O10 C29 C30 C31 9.3(11) . . . . ?
O11 C31 C30 C29 -2.9(11) . . . . ?
O2 C8 C7 N3 -6.1(9) . . . . ?
O2 C11 C10 C9 0.2(8) . . . . ?
O4 C14 C15 C16 7.4(14) . . . . ?
O6 C19 C20 C21 -0.6(13) . . . . ?
N2 N3 C7 C8 175.1(6) . . . . ?
N2 C6 O1 Gd1 10.6(10) . . . . ?
N2 C6 O1 Gd3 -179.8(5) . . . 2_756 ?
N2 C6 C5 N1 -177.7(6) . . . . ?
N2 C6 C5 C4 1.5(10) . . . . ?
N1 C1 C2 C3 -0.2(12) . . . . ?
C9 C8 C7 N3 174.6(9) . . . . ?
C3 C4 C5 C6 -177.6(6) . . . . ?
C3 C4 C5 N1 1.6(11) . . . . ?
C4 C3 C2 C1 1.0(11) . . . . ?
C8 O2 C11 C12 179.3(6) . . . . ?
C8 O2 C11 C10 0.0(8) . . . . ?
C8 C9 C10 C11 -0.4(9) . . . . ?
C12 C11 C10 C9 -178.9(9) . . . . ?
C7 N3 N2 C6 171.0(6) . . . . ?
C1 N1 C5 C6 178.5(6) . . . . ?
C1 N1 C5 C4 -0.7(10) . . . . ?
C11 O2 C8 C9 -0.2(8) . . . . ?
C11 O2 C8 C7 -179.7(6) . . . . ?
O1 C6 N2 N3 -4.1(9) . . . . ?
O1 C6 C5 N1 2.1(9) . . . . ?
O1 C6 C5 C4 -178.6(6) . . . . ?
C5 C6 N2 N3 175.7(6) . . . . ?
C5 C6 O1 Gd1 -169.3(4) . . . . ?
C5 C6 O1 Gd3 0.3(9) . . . 2_756 ?
C5 N1 C1 C2 0.0(11) . . . . ?
C2 C3 C4 C5 -1.7(11) . . . . ?
C10 C9 C8 O2 0.3(8) . . . . ?
C10 C9 C8 C7 179.6(9) . . . . ?
C32 C31 C30 C29 176.8(6) . . . . ?
C13 C14 C15 C16 -172.3(8) . . . . ?
C28 C29 C30 C31 -169.2(7) . . . . ?
C18 C19 C20 C21 177.4(8) . . . . ?
C17 C16 C15 C14 179.5(8) . . . . ?
C22 C21 C20 C19 178.6(7) . . . . ?
C23 C24 C25 C26 -170.7(9) . . . . ?
C27 C26 C25 C24 -173.8(9) . . . . ?
